data_2008859
loop_
_publ_author_name
'Laavanya, P.'
'Panchanatheswaran, K.'
'Venkatraj, M.'
'Jeyaraman, R.'
'Marshall, W.'

_publ_section_title 1-Acetyl-1,2,3,4-tetrahydro-4-methyl-2,4-diphenyl-5<i>H</i>-1,5-benzodiazepine
_journal_issue 8
_journal_name_full 'Acta Crystallographica Section C'
_journal_page_first 1355
_journal_page_last 1357
_journal_paper_doi 10.1107/S0108270199004722
_journal_volume 55
_journal_year 1999
_chemical_formula_moiety 'C24 H24 N2 O'
_chemical_formula_sum 'C24 H24 N2 O'
_chemical_formula_weight 356.45
_chemical_name_systematic
;
1-acetyltetrahydro-4-methyl-2,4-diphenyl-5H-1,5-benzodiazepine
;
_space_group_IT_number 33
_symmetry_cell_setting orthorhombic
_symmetry_space_group_name_Hall 'P 2c -2n'
_symmetry_space_group_name_H-M 'P n a 21'
_audit_creation_method SHELXL-97
_cell_angle_alpha 90.00
_cell_angle_beta 90.00
_cell_angle_gamma 90.00
_cell_formula_units_Z 8
_cell_length_a 20.9990(10)
_cell_length_b 14.3970(5)
_cell_length_c 12.648(4)
_cell_measurement_reflns_used 80
_cell_measurement_temperature 173(2)
_cell_measurement_theta_max 24.10
_cell_measurement_theta_min 1.71
_cell_volume 3823.8(12)
_computing_cell_refinement 'Rigaku RU300, R-AXIS image plate and Parst96 (Nardelli, 1983)'
_computing_data_collection 'Rigaku RU300, R-AXIS image plate software'
_computing_data_reduction 'TEXSAN (Molecular Structure Corporation, 1995)'
_computing_molecular_graphics 'ZORTEP (Zsolnai, 1997)'
_computing_publication_material SHELXL97
_computing_structure_refinement 'SHELXL97 (Sheldrick, 1997)'
_computing_structure_solution 'SIR97 (Altomare et al., 1997)'
_diffrn_ambient_temperature 173(2)
_diffrn_measurement_device_type 'Rigaku RU300, R-AXIS image plate'
_diffrn_measurement_method \w-2\q
_diffrn_radiation_monochromator graphite
_diffrn_radiation_source 'rotating anode'
_diffrn_radiation_type 'Mo K\a'
_diffrn_radiation_wavelength 0.71069
_diffrn_reflns_av_R_equivalents 0.0854
_diffrn_reflns_av_sigmaI/netI 0.0517
_diffrn_reflns_limit_h_max 24
_diffrn_reflns_limit_h_min -24
_diffrn_reflns_limit_k_max 16
_diffrn_reflns_limit_k_min -16
_diffrn_reflns_limit_l_max 13
_diffrn_reflns_limit_l_min -14
_diffrn_reflns_number 20774
_diffrn_reflns_theta_max 24.10
_diffrn_reflns_theta_min 1.71
_diffrn_standards_decay_% negligible
_diffrn_standards_interval_count 150
_diffrn_standards_number 3
_exptl_absorpt_coefficient_mu 0.076
_exptl_absorpt_correction_type none
_exptl_crystal_colour colourless
_exptl_crystal_density_diffrn 1.238
_exptl_crystal_density_meas ?
_exptl_crystal_description cubic
_exptl_crystal_F_000 1520
_exptl_crystal_size_max 0.29
_exptl_crystal_size_mid 0.29
_exptl_crystal_size_min 0.29
_refine_diff_density_max 0.650
_refine_diff_density_min -0.478
_refine_ls_abs_structure_details 'Flack  (1983)'
_refine_ls_abs_structure_Flack 1.6(14)
_refine_ls_extinction_coef 0.113(5)
_refine_ls_extinction_method 'SHELXL97 (Sheldrick, 1997)'
_refine_ls_goodness_of_fit_ref 1.222
_refine_ls_hydrogen_treatment mixed
_refine_ls_matrix_type full
_refine_ls_number_parameters 502
_refine_ls_number_reflns 5754
_refine_ls_number_restraints 1
_refine_ls_restrained_S_all 1.221
_refine_ls_R_factor_all 0.0565
_refine_ls_R_factor_gt 0.0504
_refine_ls_shift/su_max 0.000
_refine_ls_shift/su_mean 0.000
_refine_ls_structure_factor_coef Fsqd
_refine_ls_weighting_details 'w = 1/[\s^2^(Fo^2^)+(0.0799P)^2^+0.0000P] where P=(Fo^2^+2Fc^2^)/3'
_refine_ls_weighting_scheme calc
_refine_ls_wR_factor_ref 0.1251
_reflns_number_gt 5538
_reflns_number_total 5754
_reflns_threshold_expression I>2\s(I)
_cod_data_source_file vj1098.cif
_cod_data_source_block mv
_cod_depositor_comments
;
The following automatic conversions were performed:

'_exptl_crystal_density_meas' value 'not measured' was changed to '?'
- the value is perceived as not measured.

Automatic conversion script
Id: cif_fix_values 3008 2015-01-20 13:52:24Z robertas 

The following automatic conversions were performed:

'_refine_ls_weighting_scheme' value 'calc w =
1/[\s^2^(Fo^2^)+(0.0799P)^2^+0.0000P] where P=(Fo^2^+2Fc^2^)/3' was
changed to 'calc'. New tag '_refine_ls_weighting_details' was
created. The value of the new tag was set to 'w =
1/[\s^2^(Fo^2^)+(0.0799P)^2^+0.0000P] where P=(Fo^2^+2Fc^2^)/3'.

Automatic conversion script
Id: cif_fix_values 3143 2015-03-26 13:38:13Z robertas 
;
_cod_original_sg_symbol_H-M Pna21
_cod_database_code 2008859
_cod_database_fobs_code 2008859

loop_
_symmetry_equiv_pos_as_xyz
'x, y, z'
'-x, -y, z+1/2'
'-x+1/2, y+1/2, z+1/2'
'x+1/2, -y+1/2, z'

loop_
_atom_site_label
_atom_site_fract_x
_atom_site_fract_y
_atom_site_fract_z
_atom_site_U_iso_or_equiv
_atom_site_adp_type
_atom_site_calc_flag
_atom_site_refinement_flags
_atom_site_occupancy
_atom_site_disorder_assembly
_atom_site_disorder_group
_atom_site_type_symbol
O1 0.29266(9) 0.40090(12) 0.18226(17) 0.0577(5) Uani d . 1 . . O
N1 0.27057(9) 0.51230(12) 0.30250(15) 0.0352(4) Uani d . 1 . . N
C2 0.20775(10) 0.47036(14) 0.32230(19) 0.0354(5) Uani d . 1 . . C
H2 0.1962 0.4332 0.2583 0.0621(15) Uiso calc R 1 . . H
C3 0.15669(10) 0.54564(14) 0.33587(18) 0.0348(5) Uani d . 1 . . C
H3A 0.1146 0.5147 0.3393 0.0621(15) Uiso calc R 1 . . H
H3B 0.1638 0.5766 0.4048 0.0621(15) Uiso calc R 1 . . H
C4 0.15364(10) 0.62088(15) 0.25007(18) 0.0369(5) Uani d . 1 . . C
N5 0.21041(10) 0.68285(15) 0.25653(18) 0.0453(5) Uani d . 1 . . N
H5 0.1981(13) 0.741(2) 0.243(3) 0.057(8) Uiso d . 1 . . H
C6 0.27617(13) 0.75797(16) 0.3885(2) 0.0514(6) Uani d . 1 . . C
H6 0.2556 0.8154 0.3741 0.0621(15) Uiso calc R 1 . . H
C7 0.32503(13) 0.75557(18) 0.4615(2) 0.0560(7) Uani d . 1 . . C
H7 0.3379 0.8112 0.4958 0.0621(15) Uiso calc R 1 . . H
C8 0.35558(12) 0.67216(18) 0.4852(2) 0.0511(6) Uani d . 1 . . C
H8 0.3891 0.6702 0.5355 0.0621(15) Uiso calc R 1 . . H
C9 0.33602(11) 0.59251(16) 0.4341(2) 0.0419(5) Uani d . 1 . . C
H9 0.3559 0.5351 0.4508 0.0621(15) Uiso calc R 1 . . H
C10 0.25624(10) 0.67834(15) 0.3353(2) 0.0390(5) Uani d . 1 . . C
C11 0.28796(10) 0.59454(14) 0.35892(18) 0.0363(5) Uani d . 1 . . C
C12 0.20711(9) 0.40482(14) 0.41622(18) 0.0331(5) Uani d . 1 . . C
C13 0.19290(11) 0.31127(15) 0.4005(2) 0.0422(5) Uani d . 1 . . C
H13 0.1877 0.2883 0.3306 0.0621(15) Uiso calc R 1 . . H
C14 0.18617(12) 0.25126(17) 0.4854(2) 0.0519(6) Uani d . 1 . . C
H14 0.1758 0.1879 0.4735 0.0621(15) Uiso calc R 1 . . H
C15 0.19451(12) 0.28338(18) 0.5873(2) 0.0519(6) Uani d . 1 . . C
H15 0.1889 0.2426 0.6456 0.0621(15) Uiso calc R 1 . . H
C16 0.21113(11) 0.37580(17) 0.6044(2) 0.0455(6) Uani d . 1 . . C
H16 0.2183 0.3979 0.6742 0.0621(15) Uiso calc R 1 . . H
C17 0.21718(11) 0.43538(16) 0.5185(2) 0.0408(5) Uani d . 1 . . C
H17 0.2285 0.4984 0.5304 0.0621(15) Uiso calc R 1 . . H
C18 0.09477(11) 0.68021(16) 0.2728(2) 0.0457(6) Uani d . 1 . . C
C19 0.04222(13) 0.6819(2) 0.2062(3) 0.0660(8) Uani d . 1 . . C
H19 0.0420 0.6455 0.1436 0.0621(15) Uiso calc R 1 . . H
C20 -0.01005(16) 0.7368(3) 0.2313(4) 0.0981(15) Uani d . 1 . . C
H20 -0.0455 0.7384 0.1846 0.0621(15) Uiso calc R 1 . . H
C21 -0.0115(2) 0.7880(3) 0.3208(5) 0.1096(19) Uani d . 1 . . C
H21 -0.0477 0.8250 0.3369 0.0621(15) Uiso calc R 1 . . H
C22 0.0397(2) 0.7863(3) 0.3884(4) 0.0966(15) Uani d . 1 . . C
H22 0.0386 0.8215 0.4519 0.0621(15) Uiso calc R 1 . . H
C23 0.09265(16) 0.73351(18) 0.3644(2) 0.0622(8) Uani d . 1 . . C
H23 0.1281 0.7336 0.4110 0.0621(15) Uiso calc R 1 . . H
C24 0.15280(13) 0.57810(19) 0.1401(2) 0.0497(6) Uani d . 1 . . C
H24A 0.1173 0.5341 0.1348 0.080(3) Uiso calc R 1 . . H
H24B 0.1930 0.5454 0.1275 0.080(3) Uiso calc R 1 . . H
H24C 0.1475 0.6272 0.0872 0.080(3) Uiso calc R 1 . . H
C25 0.30877(11) 0.47252(16) 0.2275(2) 0.0424(5) Uani d . 1 . . C
C26 0.36951(13) 0.52112(19) 0.1992(3) 0.0567(7) Uani d . 1 . . C
H26A 0.4009 0.5114 0.2554 0.080(3) Uiso calc R 1 . . H
H26B 0.3613 0.5878 0.1912 0.080(3) Uiso calc R 1 . . H
H26C 0.3860 0.4960 0.1326 0.080(3) Uiso calc R 1 . . H
O1A 0.50388(9) 0.31192(12) 0.16970(15) 0.0539(5) Uani d . 1 . . O
N1A 0.47017(9) 0.21811(12) 0.30236(15) 0.0377(4) Uani d . 1 . . N
C2A 0.41336(10) 0.27547(14) 0.32417(18) 0.0359(5) Uani d . 1 . . C
H2A 0.4053 0.3154 0.2609 0.0621(15) Uiso calc R 1 . . H
C3A 0.35567(10) 0.21266(14) 0.33935(17) 0.0354(5) Uani d . 1 . . C
H3A1 0.3172 0.2523 0.3427 0.0621(15) Uiso calc R 1 . . H
H3A2 0.3599 0.1813 0.4086 0.0621(15) Uiso calc R 1 . . H
C4A 0.34460(11) 0.13744(15) 0.25399(19) 0.0397(5) Uani d . 1 . . C
N5A 0.39486(10) 0.06400(14) 0.25815(19) 0.0490(5) Uani d . 1 . . N
H5A 0.3789(15) 0.010(2) 0.246(2) 0.056(8) Uiso d . 1 . . H
C6A 0.45212(16) -0.02553(19) 0.3926(3) 0.0657(9) Uani d . 1 . . C
H6A 0.4278 -0.0793 0.3763 0.0621(15) Uiso calc R 1 . . H
C7A 0.49870(18) -0.0305(3) 0.4682(3) 0.0800(12) Uani d . 1 . . C
H7A 0.5072 -0.0881 0.5019 0.0621(15) Uiso calc R 1 . . H
C8A 0.53339(15) 0.0470(3) 0.4960(3) 0.0768(11) Uani d . 1 . . C
H8A 0.5644 0.0436 0.5506 0.0621(15) Uiso calc R 1 . . H
C9A 0.52250(12) 0.1307(2) 0.4430(2) 0.0570(7) Uani d . 1 . . C
H9A 0.5460 0.1846 0.4619 0.0621(15) Uiso calc R 1 . . H
C10A 0.43977(12) 0.05809(15) 0.3386(2) 0.0457(6) Uani d . 1 . . C
C11A 0.47800(11) 0.13516(16) 0.3637(2) 0.0432(5) Uani d . 1 . . C
C12A 0.42569(10) 0.33947(15) 0.41870(19) 0.0379(5) Uani d . 1 . . C
C13A 0.38730(12) 0.34248(15) 0.5068(2) 0.0445(5) Uani d . 1 . . C
H13A 0.3501 0.3050 0.5094 0.0621(15) Uiso calc R 1 . . H
C14A 0.40208(13) 0.39972(16) 0.5924(2) 0.0507(6) Uani d . 1 . . C
H14A 0.3755 0.3999 0.6532 0.0621(15) Uiso calc R 1 . . H
C15A 0.45503(13) 0.45594(17) 0.5890(2) 0.0527(6) Uani d . 1 . . C
H15A 0.4654 0.4945 0.6475 0.0621(15) Uiso calc R 1 . . H
C16A 0.49285(13) 0.4559(2) 0.5002(3) 0.0604(8) Uani d . 1 . . C
H16A 0.5288 0.4958 0.4966 0.0621(15) Uiso calc R 1 . . H
C17A 0.47857(12) 0.39772(19) 0.4156(2) 0.0536(6) Uani d . 1 . . C
H17A 0.5053 0.3978 0.3550 0.0621(15) Uiso calc R 1 . . H
C18A 0.28045(11) 0.09322(15) 0.2825(2) 0.0403(5) Uani d . 1 . . C
C19A 0.22430(12) 0.11293(17) 0.2271(2) 0.0474(6) Uani d . 1 . . C
H19A 0.2259 0.1528 0.1674 0.0621(15) Uiso calc R 1 . . H
C20A 0.16649(13) 0.07535(19) 0.2578(2) 0.0557(7) Uani d . 1 . . C
H20A 0.1290 0.0893 0.2188 0.0621(15) Uiso calc R 1 . . H
C21A 0.16298(13) 0.01765(18) 0.3451(2) 0.0560(7) Uani d . 1 . . C
H21A 0.1233 -0.0082 0.3660 0.0621(15) Uiso calc R 1 . . H
C22A 0.21756(13) -0.00198(17) 0.4013(2) 0.0521(6) Uani d . 1 . . C
H22A 0.2153 -0.0412 0.4616 0.0621(15) Uiso calc R 1 . . H
C23A 0.27579(12) 0.03478(16) 0.3709(2) 0.0449(6) Uani d . 1 . . C
H23A 0.3129 0.0202 0.4104 0.0621(15) Uiso calc R 1 . . H
C24A 0.34532(13) 0.17965(18) 0.1435(2) 0.0490(6) Uani d . 1 . . C
H24D 0.3146 0.2308 0.1401 0.080(3) Uiso calc R 1 . . H
H24E 0.3337 0.1320 0.0916 0.080(3) Uiso calc R 1 . . H
H24F 0.3881 0.2032 0.1278 0.080(3) Uiso calc R 1 . . H
C25A 0.50963(11) 0.23981(17) 0.22083(19) 0.0425(5) Uani d . 1 . . C
C26A 0.56054(12) 0.16963(19) 0.1942(2) 0.0537(6) Uani d . 1 . . C
H26D 0.5414 0.1078 0.1887 0.080(3) Uiso calc R 1 . . H
H26E 0.5929 0.1694 0.2500 0.080(3) Uiso calc R 1 . . H
H26F 0.5804 0.1862 0.1266 0.080(3) Uiso calc R 1 . . H

loop_
_atom_site_aniso_label
_atom_site_aniso_U_11
_atom_site_aniso_U_22
_atom_site_aniso_U_33
_atom_site_aniso_U_12
_atom_site_aniso_U_13
_atom_site_aniso_U_23
O1 0.0616(11) 0.0487(10) 0.0630(12) 0.0027(8) 0.0208(9) -0.0114(9)
N1 0.0322(8) 0.0374(9) 0.0360(10) -0.0015(7) 0.0029(8) -0.0005(8)
C2 0.0342(10) 0.0344(10) 0.0376(12) -0.0032(8) 0.0039(9) -0.0013(9)
C3 0.0332(10) 0.0379(10) 0.0333(11) -0.0003(8) 0.0018(9) 0.0028(9)
C4 0.0349(10) 0.0406(11) 0.0353(12) -0.0008(8) 0.0014(9) 0.0069(9)
N5 0.0438(10) 0.0424(11) 0.0497(13) -0.0053(8) -0.0043(9) 0.0157(9)
C6 0.0589(14) 0.0341(12) 0.0611(18) -0.0055(10) -0.0011(12) 0.0028(12)
C7 0.0622(15) 0.0459(13) 0.0597(16) -0.0176(12) -0.0025(14) -0.0035(12)
C8 0.0461(13) 0.0594(15) 0.0478(16) -0.0132(11) -0.0075(11) 0.0039(12)
C9 0.0374(11) 0.0459(12) 0.0423(13) -0.0045(9) -0.0001(10) 0.0064(10)
C10 0.0383(11) 0.0374(11) 0.0413(13) -0.0048(9) 0.0038(10) 0.0066(9)
C11 0.0342(11) 0.0365(11) 0.0382(12) -0.0045(8) 0.0039(9) 0.0031(9)
C12 0.0294(10) 0.0311(10) 0.0389(12) 0.0005(8) 0.0005(9) 0.0006(8)
C13 0.0419(12) 0.0318(10) 0.0529(14) 0.0026(9) -0.0044(11) -0.0023(9)
C14 0.0526(14) 0.0337(11) 0.0695(18) -0.0024(10) -0.0080(13) 0.0103(11)
C15 0.0492(13) 0.0474(13) 0.0592(17) -0.0005(11) -0.0056(13) 0.0197(12)
C16 0.0481(12) 0.0455(12) 0.0428(14) 0.0032(10) -0.0015(11) 0.0080(11)
C17 0.0450(12) 0.0347(11) 0.0428(14) -0.0008(9) 0.0011(10) 0.0004(9)
C18 0.0423(12) 0.0484(12) 0.0465(15) 0.0070(10) 0.0078(11) 0.0161(10)
C19 0.0439(15) 0.0813(19) 0.073(2) 0.0076(13) 0.0013(14) 0.0281(16)
C20 0.0490(17) 0.130(3) 0.115(4) 0.033(2) 0.015(2) 0.064(3)
C21 0.094(3) 0.114(3) 0.121(4) 0.068(3) 0.061(3) 0.062(3)
C22 0.134(4) 0.070(2) 0.086(3) 0.051(2) 0.057(3) 0.0251(18)
C23 0.083(2) 0.0489(14) 0.0547(17) 0.0217(14) 0.0188(15) 0.0087(12)
C24 0.0570(15) 0.0571(14) 0.0349(13) 0.0044(11) -0.0025(11) 0.0043(11)
C25 0.0411(12) 0.0428(12) 0.0435(14) 0.0057(9) 0.0085(10) 0.0045(10)
C26 0.0441(13) 0.0625(15) 0.0637(18) 0.0033(12) 0.0187(13) 0.0051(13)
O1A 0.0584(11) 0.0549(10) 0.0484(11) -0.0058(8) 0.0097(8) 0.0077(9)
N1A 0.0376(9) 0.0396(9) 0.0361(11) -0.0001(7) 0.0051(8) 0.0003(8)
C2A 0.0352(10) 0.0347(10) 0.0377(12) 0.0033(8) -0.0002(9) -0.0014(8)
C3A 0.0377(11) 0.0352(10) 0.0333(12) 0.0009(8) -0.0008(9) -0.0028(9)
C4A 0.0455(12) 0.0358(11) 0.0378(13) -0.0005(9) 0.0025(10) -0.0067(9)
N5A 0.0522(12) 0.0352(10) 0.0596(14) -0.0011(9) 0.0118(11) -0.0097(9)
C6A 0.0710(18) 0.0472(14) 0.079(2) 0.0203(13) 0.0395(18) 0.0188(14)
C7A 0.074(2) 0.086(2) 0.080(2) 0.0460(19) 0.041(2) 0.0457(19)
C8A 0.0570(17) 0.120(3) 0.0531(18) 0.048(2) 0.0176(14) 0.0329(19)
C9A 0.0437(13) 0.0837(19) 0.0435(15) 0.0191(13) 0.0084(11) 0.0080(13)
C10A 0.0477(13) 0.0417(12) 0.0476(14) 0.0132(10) 0.0184(11) 0.0065(10)
C11A 0.0403(12) 0.0496(13) 0.0396(13) 0.0129(10) 0.0099(10) 0.0068(10)
C12A 0.0363(11) 0.0369(11) 0.0404(13) 0.0036(9) -0.0043(9) -0.0019(9)
C13A 0.0489(12) 0.0389(12) 0.0456(14) -0.0001(10) 0.0025(11) -0.0067(10)
C14A 0.0637(15) 0.0450(13) 0.0433(14) 0.0021(11) 0.0044(12) -0.0091(10)
C15A 0.0587(15) 0.0505(14) 0.0488(15) 0.0043(11) -0.0143(13) -0.0149(11)
C16A 0.0432(13) 0.0689(17) 0.069(2) -0.0124(12) -0.0079(14) -0.0211(15)
C17A 0.0446(13) 0.0621(15) 0.0540(16) -0.0104(11) 0.0016(12) -0.0149(12)
C18A 0.0479(12) 0.0357(10) 0.0374(12) -0.0040(9) 0.0034(10) -0.0095(9)
C19A 0.0529(13) 0.0461(13) 0.0433(14) -0.0079(10) -0.0035(11) -0.0096(10)
C20A 0.0502(14) 0.0603(15) 0.0567(17) -0.0105(12) -0.0043(13) -0.0161(13)
C21A 0.0526(15) 0.0515(14) 0.0639(18) -0.0134(11) 0.0123(13) -0.0163(13)
C22A 0.0644(16) 0.0393(12) 0.0527(15) -0.0076(11) 0.0164(13) -0.0076(11)
C23A 0.0509(13) 0.0375(11) 0.0464(15) -0.0015(10) 0.0065(11) -0.0068(10)
C24A 0.0619(16) 0.0517(14) 0.0336(13) -0.0136(11) 0.0029(11) -0.0066(10)
C25A 0.0431(12) 0.0490(13) 0.0354(13) -0.0061(10) 0.0039(10) -0.0004(10)
C26A 0.0450(13) 0.0691(16) 0.0471(15) 0.0051(12) 0.0115(12) -0.0010(12)

loop_
_atom_type_symbol
_atom_type_description
_atom_type_scat_dispersion_real
_atom_type_scat_dispersion_imag
_atom_type_scat_source
C C 0.0033 0.0016 'International Tables Vol C Tables 4.2.6.8 and 6.1.1.4'
H H 0.0000 0.0000 'International Tables Vol C Tables 4.2.6.8 and 6.1.1.4'
N N 0.0061 0.0033 'International Tables Vol C Tables 4.2.6.8 and 6.1.1.4'
O O 0.0106 0.0060 'International Tables Vol C Tables 4.2.6.8 and 6.1.1.4'

loop_
_geom_angle_atom_site_label_1
_geom_angle_atom_site_label_2
_geom_angle_atom_site_label_3
_geom_angle
C25 N1 C11 122.89(19)
C25 N1 C2 118.14(18)
C11 N1 C2 118.92(18)
N1 C2 C12 113.34(17)
N1 C2 C3 110.82(16)
C12 C2 C3 110.22(17)
N1 C2 H2 107.4
C12 C2 H2 107.4
C3 C2 H2 107.4
C4 C3 C2 116.66(18)
C4 C3 H3A 108.1
C2 C3 H3A 108.1
C4 C3 H3B 108.1
C2 C3 H3B 108.1
H3A C3 H3B 107.3
N5 C4 C24 107.56(19)
N5 C4 C18 107.55(18)
C24 C4 C18 112.9(2)
N5 C4 C3 110.50(18)
C24 C4 C3 111.17(18)
C18 C4 C3 107.17(17)
C10 N5 C4 124.48(18)
C10 N5 H5 112.7(19)
C4 N5 H5 108.6(18)
C7 C6 C10 121.7(2)
C7 C6 H6 119.2
C10 C6 H6 119.2
C6 C7 C8 120.5(2)
C6 C7 H7 119.8
C8 C7 H7 119.8
C9 C8 C7 118.6(2)
C9 C8 H8 120.7
C7 C8 H8 120.7
C8 C9 C11 121.4(2)
C8 C9 H9 119.3
C11 C9 H9 119.3
N5 C10 C6 121.1(2)
N5 C10 C11 121.3(2)
C6 C10 C11 117.4(2)
C9 C11 C10 120.4(2)
C9 C11 N1 120.7(2)
C10 C11 N1 118.8(2)
C17 C12 C13 118.2(2)
C17 C12 C2 122.24(18)
C13 C12 C2 119.4(2)
C14 C13 C12 120.9(2)
C14 C13 H13 119.5
C12 C13 H13 119.5
C15 C14 C13 120.1(2)
C15 C14 H14 119.9
C13 C14 H14 119.9
C14 C15 C16 119.8(2)
C14 C15 H15 120.1
C16 C15 H15 120.1
C17 C16 C15 119.4(3)
C17 C16 H16 120.3
C15 C16 H16 120.3
C12 C17 C16 121.4(2)
C12 C17 H17 119.3
C16 C17 H17 119.3
C19 C18 C23 118.1(3)
C19 C18 C4 122.6(3)
C23 C18 C4 119.4(2)
C18 C19 C20 119.9(4)
C18 C19 H19 120.0
C20 C19 H19 120.0
C21 C20 C19 121.3(4)
C21 C20 H20 119.3
C19 C20 H20 119.3
C20 C21 C22 119.6(3)
C20 C21 H21 120.2
C22 C21 H21 120.2
C21 C22 C23 120.2(4)
C21 C22 H22 119.9
C23 C22 H22 119.9
C22 C23 C18 120.9(4)
C22 C23 H23 119.6
C18 C23 H23 119.6
C4 C24 H24A 109.5
C4 C24 H24B 109.5
H24A C24 H24B 109.5
C4 C24 H24C 109.5
H24A C24 H24C 109.5
H24B C24 H24C 109.5
O1 C25 N1 120.9(2)
O1 C25 C26 121.1(2)
N1 C25 C26 118.0(2)
C25 C26 H26A 109.5
C25 C26 H26B 109.5
H26A C26 H26B 109.5
C25 C26 H26C 109.5
H26A C26 H26C 109.5
H26B C26 H26C 109.5
C25A N1A C11A 122.13(19)
C25A N1A C2A 120.38(19)
C11A N1A C2A 117.23(17)
N1A C2A C3A 109.50(16)
N1A C2A C12A 110.22(17)
C3A C2A C12A 113.15(18)
N1A C2A H2A 107.9
C3A C2A H2A 107.9
C12A C2A H2A 107.9
C2A C3A C4A 116.55(18)
C2A C3A H3A1 108.2
C4A C3A H3A1 108.2
C2A C3A H3A2 108.2
C4A C3A H3A2 108.2
H3A1 C3A H3A2 107.3
N5A C4A C24A 107.9(2)
N5A C4A C18A 108.57(18)
C24A C4A C18A 112.9(2)
N5A C4A C3A 111.38(19)
C24A C4A C3A 111.06(18)
C18A C4A C3A 105.00(18)
C10A N5A C4A 123.2(2)
C10A N5A H5A 110(2)
C4A N5A H5A 111(2)
C7A C6A C10A 120.9(3)
C7A C6A H6A 119.5
C10A C6A H6A 119.5
C6A C7A C8A 120.9(3)
C6A C7A H7A 119.5
C8A C7A H7A 119.5
C7A C8A C9A 119.3(3)
C7A C8A H8A 120.4
C9A C8A H8A 120.4
C11A C9A C8A 120.2(3)
C11A C9A H9A 119.9
C8A C9A H9A 119.9
N5A C10A C11A 120.3(2)
N5A C10A C6A 122.2(3)
C11A C10A C6A 117.4(3)
C9A C11A C10A 121.1(2)
C9A C11A N1A 120.8(2)
C10A C11A N1A 118.1(2)
C13A C12A C17A 118.1(2)
C13A C12A C2A 123.5(2)
C17A C12A C2A 118.4(2)
C12A C13A C14A 121.1(2)
C12A C13A H13A 119.4
C14A C13A H13A 119.4
C15A C14A C13A 120.2(2)
C15A C14A H14A 119.9
C13A C14A H14A 119.9
C16A C15A C14A 119.5(2)
C16A C15A H15A 120.3
C14A C15A H15A 120.3
C15A C16A C17A 120.2(2)
C15A C16A H16A 119.9
C17A C16A H16A 119.9
C16A C17A C12A 120.9(3)
C16A C17A H17A 119.6
C12A C17A H17A 119.6
C19A C18A C23A 117.5(2)
C19A C18A C4A 122.6(2)
C23A C18A C4A 119.9(2)
C20A C19A C18A 121.3(3)
C20A C19A H19A 119.4
C18A C19A H19A 119.4
C21A C20A C19A 120.3(3)
C21A C20A H20A 119.8
C19A C20A H20A 119.8
C22A C21A C20A 119.4(2)
C22A C21A H21A 120.3
C20A C21A H21A 120.3
C21A C22A C23A 120.8(3)
C21A C22A H22A 119.6
C23A C22A H22A 119.6
C22A C23A C18A 120.8(2)
C22A C23A H23A 119.6
C18A C23A H23A 119.6
C4A C24A H24D 109.5
C4A C24A H24E 109.5
H24D C24A H24E 109.5
C4A C24A H24F 109.5
H24D C24A H24F 109.5
H24E C24A H24F 109.5
O1A C25A N1A 122.2(2)
O1A C25A C26A 121.2(2)
N1A C25A C26A 116.6(2)
C25A C26A H26D 109.5
C25A C26A H26E 109.5
H26D C26A H26E 109.5
C25A C26A H26F 109.5
H26D C26A H26F 109.5
H26E C26A H26F 109.5

loop_
_geom_bond_atom_site_label_1
_geom_bond_atom_site_label_2
_geom_bond_site_symmetry_2
_geom_bond_distance
_geom_bond_publ_flag
O1 C25 . 1.227(3) ?
N1 C25 . 1.368(3) ?
N1 C11 . 1.430(3) ?
N1 C2 . 1.472(3) ?
C2 C12 . 1.517(3) ?
C2 C3 . 1.534(3) ?
C2 H2 . 1.0000 ?
C3 C4 . 1.535(3) ?
C3 H3A . 0.9900 ?
C3 H3B . 0.9900 ?
C4 N5 . 1.491(3) ?
C4 C24 . 1.521(3) ?
C4 C18 . 1.530(3) ?
N5 C10 . 1.387(3) ?
N5 H5 . 0.90(3) ?
C6 C7 . 1.381(4) ?
C6 C10 . 1.393(4) ?
C6 H6 . 0.9500 ?
C7 C8 . 1.394(4) ?
C7 H7 . 0.9500 ?
C8 C9 . 1.379(4) ?
C8 H8 . 0.9500 ?
C9 C11 . 1.387(3) ?
C9 H9 . 0.9500 ?
C10 C11 . 1.410(3) ?
C12 C17 . 1.383(3) ?
C12 C13 . 1.394(3) ?
C13 C14 . 1.385(4) ?
C13 H13 . 0.9500 ?
C14 C15 . 1.380(4) ?
C14 H14 . 0.9500 ?
C15 C16 . 1.392(4) ?
C15 H15 . 0.9500 ?
C16 C17 . 1.390(4) ?
C16 H16 . 0.9500 ?
C17 H17 . 0.9500 ?
C18 C19 . 1.388(4) ?
C18 C23 . 1.390(4) ?
C19 C20 . 1.390(5) ?
C19 H19 . 0.9500 ?
C20 C21 . 1.351(8) ?
C20 H20 . 0.9500 ?
C21 C22 . 1.373(8) ?
C21 H21 . 0.9500 ?
C22 C23 . 1.382(5) ?
C22 H22 . 0.9500 ?
C23 H23 . 0.9500 ?
C24 H24A . 0.9800 ?
C24 H24B . 0.9800 ?
C24 H24C . 0.9800 ?
C25 C26 . 1.498(3) ?
C26 H26A . 0.9800 ?
C26 H26B . 0.9800 ?
C26 H26C . 0.9800 ?
O1A C25A . 1.229(3) ?
N1A C25A . 1.359(3) ?
N1A C11A . 1.433(3) ?
N1A C2A . 1.477(3) ?
C2A C3A . 1.524(3) ?
C2A C12A . 1.532(3) ?
C2A H2A . 1.0000 ?
C3A C4A . 1.547(3) ?
C3A H3A1 . 0.9900 ?
C3A H3A2 . 0.9900 ?
C4A N5A . 1.495(3) ?
C4A C24A . 1.524(3) ?
C4A C18A . 1.533(3) ?
N5A C10A . 1.390(4) ?
N5A H5A . 0.86(3) ?
C6A C7A . 1.370(6) ?
C6A C10A . 1.408(4) ?
C6A H6A . 0.9500 ?
C7A C8A . 1.378(6) ?
C7A H7A . 0.9500 ?
C8A C9A . 1.397(4) ?
C8A H8A . 0.9500 ?
C9A C11A . 1.373(4) ?
C9A H9A . 0.9500 ?
C10A C11A . 1.406(4) ?
C12A C13A . 1.376(4) ?
C12A C17A . 1.392(3) ?
C13A C14A . 1.396(4) ?
C13A H13A . 0.9500 ?
C14A C15A . 1.376(4) ?
C14A H14A . 0.9500 ?
C15A C16A . 1.376(4) ?
C15A H15A . 0.9500 ?
C16A C17A . 1.391(4) ?
C16A H16A . 0.9500 ?
C17A H17A . 0.9500 ?
C18A C19A . 1.400(4) ?
C18A C23A . 1.403(4) ?
C19A C20A . 1.385(4) ?
C19A H19A . 0.9500 ?
C20A C21A . 1.383(4) ?
C20A H20A . 0.9500 ?
C21A C22A . 1.378(4) ?
C21A H21A . 0.9500 ?
C22A C23A . 1.387(4) ?
C22A H22A . 0.9500 ?
C23A H23A . 0.9500 ?
C24A H24D . 0.9800 ?
C24A H24E . 0.9800 ?
C24A H24F . 0.9800 ?
C25A C26A . 1.509(3) ?
C26A H26D . 0.9800 ?
C26A H26E . 0.9800 ?
C26A H26F . 0.9800 ?

loop_
_geom_torsion_atom_site_label_1
_geom_torsion_atom_site_label_2
_geom_torsion_atom_site_label_3
_geom_torsion_atom_site_label_4
_geom_torsion
_geom_torsion_publ_flag
C25 N1 C2 C12 97.2(2) ?
C11 N1 C2 C12 -85.3(2) ?
C25 N1 C2 C3 -138.3(2) ?
C11 N1 C2 C3 39.2(3) yes
N1 C2 C3 C4 50.4(3) yes
C12 C2 C3 C4 176.73(18) ?
C2 C3 C4 N5 -69.9(2) yes
C2 C3 C4 C24 49.4(3) ?
C2 C3 C4 C18 173.15(19) ?
C24 C4 N5 C10 -127.2(2) ?
C18 C4 N5 C10 111.0(3) ?
C3 C4 N5 C10 -5.7(3) yes
C10 C6 C7 C8 -0.8(4) ?
C6 C7 C8 C9 0.1(4) ?
C7 C8 C9 C11 1.3(4) ?
C4 N5 C10 C6 -131.4(3) ?
C4 N5 C10 C11 53.7(3) yes
C7 C6 C10 N5 -175.1(2) ?
C7 C6 C10 C11 0.0(4) ?
C8 C9 C11 C10 -2.2(4) ?
C8 C9 C11 N1 176.6(2) ?
N5 C10 C11 C9 176.6(2) ?
C6 C10 C11 C9 1.4(3) ?
N5 C10 C11 N1 -2.2(3) yes
C6 C10 C11 N1 -177.3(2) ?
C25 N1 C11 C9 -70.8(3) ?
C2 N1 C11 C9 111.8(2) ?
C25 N1 C11 C10 107.9(2) ?
C2 N1 C11 C10 -69.4(3) yes
N1 C2 C12 C17 65.7(3) ?
C3 C2 C12 C17 -59.2(3) ?
N1 C2 C12 C13 -117.5(2) ?
C3 C2 C12 C13 117.6(2) ?
C17 C12 C13 C14 2.9(3) ?
C2 C12 C13 C14 -174.1(2) ?
C12 C13 C14 C15 -1.0(4) ?
C13 C14 C15 C16 -1.4(4) ?
C14 C15 C16 C17 2.0(4) ?
C13 C12 C17 C16 -2.3(3) ?
C2 C12 C17 C16 174.5(2) ?
C15 C16 C17 C12 -0.1(3) ?
N5 C4 C18 C19 128.1(2) ?
C24 C4 C18 C19 9.7(3) ?
C3 C4 C18 C19 -113.1(2) ?
N5 C4 C18 C23 -53.2(3) ?
C24 C4 C18 C23 -171.6(2) ?
C3 C4 C18 C23 65.7(3) ?
C23 C18 C19 C20 0.9(4) ?
C4 C18 C19 C20 179.7(3) ?
C18 C19 C20 C21 -1.2(5) ?
C19 C20 C21 C22 0.3(6) ?
C20 C21 C22 C23 0.9(6) ?
C21 C22 C23 C18 -1.1(5) ?
C19 C18 C23 C22 0.2(4) ?
C4 C18 C23 C22 -178.6(3) ?
C11 N1 C25 O1 178.6(2) ?
C2 N1 C25 O1 -4.1(3) ?
C11 N1 C25 C26 -3.8(3) ?
C2 N1 C25 C26 173.5(2) ?
C25A N1A C2A C3A 132.3(2) ?
C11A N1A C2A C3A -41.9(3) yes
C25A N1A C2A C12A -102.6(2) ?
C11A N1A C2A C12A 83.2(2) ?
N1A C2A C3A C4A -49.3(2) yes
C12A C2A C3A C4A -172.68(18) ?
C2A C3A C4A N5A 68.9(2) yes
C2A C3A C4A C24A -51.4(3) ?
C2A C3A C4A C18A -173.80(18) ?
C24A C4A N5A C10A 130.8(2) ?
C18A C4A N5A C10A -106.4(2) ?
C3A C4A N5A C10A 8.7(3) yes
C10A C6A C7A C8A 2.1(4) ?
C6A C7A C8A C9A -2.7(5) ?
C7A C8A C9A C11A -0.4(4) ?
C4A N5A C10A C11A -54.1(3) yes
C4A N5A C10A C6A 130.5(3) ?
C7A C6A C10A N5A 176.9(2) ?
C7A C6A C10A C11A 1.5(4) ?
C8A C9A C11A C10A 4.1(4) ?
C8A C9A C11A N1A -174.5(2) ?
N5A C10A C11A C9A 179.9(2) ?
C6A C10A C11A C9A -4.6(3) ?
N5A C10A C11A N1A -1.5(3) yes
C6A C10A C11A N1A 174.1(2) ?
C25A N1A C11A C9A 80.3(3) ?
C2A N1A C11A C9A -105.6(2) ?
C25A N1A C11A C10A -98.4(3) ?
C2A N1A C11A C10A 75.8(3) yes
N1A C2A C12A C13A -125.2(2) ?
C3A C2A C12A C13A -2.2(3) ?
N1A C2A C12A C17A 54.7(3) ?
C3A C2A C12A C17A 177.7(2) ?
C17A C12A C13A C14A -2.3(3) ?
C2A C12A C13A C14A 177.6(2) ?
C12A C13A C14A C15A 1.4(4) ?
C13A C14A C15A C16A 0.7(4) ?
C14A C15A C16A C17A -1.6(4) ?
C15A C16A C17A C12A 0.7(4) ?
C13A C12A C17A C16A 1.3(4) ?
C2A C12A C17A C16A -178.6(2) ?
N5A C4A C18A C19A -137.0(2) ?
C24A C4A C18A C19A -17.4(3) ?
C3A C4A C18A C19A 103.8(2) ?
N5A C4A C18A C23A 46.9(3) ?
C24A C4A C18A C23A 166.5(2) ?
C3A C4A C18A C23A -72.3(2) ?
C23A C18A C19A C20A -0.7(3) ?
C4A C18A C19A C20A -176.9(2) ?
C18A C19A C20A C21A 0.5(4) ?
C19A C20A C21A C22A 0.1(4) ?
C20A C21A C22A C23A -0.5(4) ?
C21A C22A C23A C18A 0.3(4) ?
C19A C18A C23A C22A 0.3(3) ?
C4A C18A C23A C22A 176.6(2) ?
C11A N1A C25A O1A -178.3(2) ?
C2A N1A C25A O1A 7.8(3) ?
C11A N1A C25A C26A 2.9(3) ?
C2A N1A C25A C26A -171.0(2) ?

loop_
_cod_related_entry_id
_cod_related_entry_database
_cod_related_entry_code
1 ChemSpider 21105756
